data_4318122
loop_
_publ_author_name
'Jason Brooks'
'Yelizaveta Babayan'
'Sergey Lamansky'
'Peter I. Djurovich'
'Irina Tsyba'
'Robert Bau'
'Mark E. Thompson'

_publ_section_title
;
 Synthesis and Characterization of Phosphorescent Cyclometalated Platinum
 Complexes
;
_journal_name_full 'Inorganic Chemistry'
_journal_page_first 3055
_journal_page_last 3066
_journal_paper_doi 10.1021/ic0255508
_journal_volume 41
_journal_year 2002
_chemical_formula_sum 'C20 H25 N O2 Pt S'
_chemical_formula_weight 538.56
_chemical_name_systematic
; 
 ? 
;
_space_group_IT_number 2
_symmetry_cell_setting triclinic
_symmetry_space_group_name_Hall '-P 1'
_symmetry_space_group_name_H-M 'P -1'
_atom_sites_solution_hydrogens geom
_atom_sites_solution_primary direct
_atom_sites_solution_secondary difmap
_audit_creation_method SHELXL-97
_cell_angle_alpha 110.487(2)
_cell_angle_beta 91.959(3)
_cell_angle_gamma 108.925(3)
_cell_formula_units_Z 4
_cell_length_a 10.7376(17)
_cell_length_b 13.804(2)
_cell_length_c 15.995(3)
_cell_measurement_reflns_used 4893
_cell_measurement_temperature 296(2)
_cell_measurement_theta_max 26.70
_cell_measurement_theta_min 2.36
_cell_volume 2071.4(6)
_computing_cell_refinement 'Bruker SMART'
_computing_data_collection 'Bruker SMART'
_computing_data_reduction 'Bruker SAINT'
_computing_molecular_graphics 'Bruker SHELXTL'
_computing_publication_material 'Bruker SHELXTL'
_computing_structure_refinement 'SHELXL-97 (Sheldrick, 1997)'
_computing_structure_solution 'SHELXS-97 (Sheldrick, 1990)'
_diffrn_ambient_temperature 296(2)
_diffrn_measured_fraction_theta_full 0.988
_diffrn_measured_fraction_theta_max 0.988
_diffrn_measurement_device_type 'CCD area detector'
_diffrn_measurement_method 'phi and omega scans'
_diffrn_radiation_monochromator graphite
_diffrn_radiation_source 'fine-focus sealed tube'
_diffrn_radiation_type MoK\a
_diffrn_radiation_wavelength 0.71073
_diffrn_reflns_av_R_equivalents 0.0212
_diffrn_reflns_av_sigmaI/netI 0.0500
_diffrn_reflns_limit_h_max 12
_diffrn_reflns_limit_h_min -12
_diffrn_reflns_limit_k_max 15
_diffrn_reflns_limit_k_min -16
_diffrn_reflns_limit_l_max 18
_diffrn_reflns_limit_l_min -16
_diffrn_reflns_number 10636
_diffrn_reflns_theta_full 24.71
_diffrn_reflns_theta_max 24.71
_diffrn_reflns_theta_min 1.38
_exptl_absorpt_coefficient_mu 6.886
_exptl_absorpt_correction_type none
_exptl_crystal_colour orange/yello
_exptl_crystal_density_diffrn 1.727
_exptl_crystal_density_meas 0
_exptl_crystal_density_method 'not measured'
_exptl_crystal_F_000 1048
_exptl_crystal_size_max 0.35
_exptl_crystal_size_mid 0.13
_exptl_crystal_size_min 0.05
_refine_diff_density_max 1.464
_refine_diff_density_min -0.699
_refine_diff_density_rms 0.130
_refine_ls_extinction_coef 0.00000(8)
_refine_ls_extinction_expression Fc^*^=kFc[1+0.001xFc^2^\l^3^/sin(2\q)]^-1/4^
_refine_ls_extinction_method SHELXL
_refine_ls_goodness_of_fit_ref 0.986
_refine_ls_hydrogen_treatment mixed
_refine_ls_matrix_type full
_refine_ls_number_parameters 399
_refine_ls_number_reflns 6983
_refine_ls_number_restraints 0
_refine_ls_restrained_S_all 0.986
_refine_ls_R_factor_all 0.0637
_refine_ls_R_factor_gt 0.0455
_refine_ls_shift/su_max 5.718
_refine_ls_shift/su_mean 0.099
_refine_ls_structure_factor_coef Fsqd
_refine_ls_weighting_details 'calc w=1/[\s^2^(Fo^2^)+(0.0575P)^2^+6.0570P] where P=(Fo^2^+2Fc^2^)/3'
_refine_ls_weighting_scheme calc
_refine_ls_wR_factor_gt 0.1118
_refine_ls_wR_factor_ref 0.1215
_reflns_number_gt 5237
_reflns_number_total 6983
_reflns_threshold_expression >2sigma(I)
_cod_data_source_file ic0255508_s2.cif
_cod_data_source_block jir1m
_cod_depositor_comments
;
The following automatic conversions were performed:

'_symmetry_cell_setting' value 'Triclinic' changed to 'triclinic'
according to the built-in table from CIF Core dictionary named
'cif_core.dic' version 2.4.1 from 2010-06-29.

Automatic conversion script
Id: cif_fix_values 1646 2011-03-28 12:23:43Z adriana 
;
_cod_original_cell_volume 2071.5(6)
_cod_database_code 4318122

loop_
_symmetry_equiv_pos_as_xyz
'x, y, z'
'-x, -y, -z'

loop_
_atom_site_label
_atom_site_type_symbol
_atom_site_fract_x
_atom_site_fract_y
_atom_site_fract_z
_atom_site_U_iso_or_equiv
_atom_site_adp_type
_atom_site_occupancy
_atom_site_symmetry_multiplicity
_atom_site_calc_flag
_atom_site_refinement_flags
_atom_site_disorder_assembly
_atom_site_disorder_group
Pt1 Pt 0.15830(2) 0.593702(19) 0.168364(16) 0.05824(7) Uani 1 1 d . . .
Pt2 Pt 0.64924(3) 0.696713(19) 0.586177(16) 0.06101(8) Uani 1 1 d . . .
S1 S 0.1617(3) 0.28712(19) -0.04267(17) 0.1227(9) Uani 1 1 d . . .
S2 S 0.6029(3) 0.48334(19) 0.29960(15) 0.1207(10) Uani 1 1 d . . .
O1 O 0.0867(4) 0.7105(3) 0.2485(3) 0.0624(13) Uani 1 1 d . . .
O2 O 0.3479(4) 0.6959(4) 0.2157(3) 0.0694(14) Uani 1 1 d . . .
O3 O 0.5968(4) 0.7872(3) 0.7046(3) 0.0621(12) Uani 1 1 d . . .
O4 O 0.8297(4) 0.7293(3) 0.6493(3) 0.0700(13) Uani 1 1 d . . .
N1 N -0.0222(6) 0.4825(4) 0.1094(3) 0.0672(17) Uani 1 1 d . . .
N2 N 0.4728(6) 0.6555(4) 0.5111(3) 0.0707(17) Uani 1 1 d . . .
C1 C -0.1373(7) 0.4963(5) 0.1291(5) 0.074(2) Uani 1 1 d . . .
H1 H -0.1359 0.5613 0.1744 0.089 Uiso 1 1 calc R . .
C2 C -0.2594(7) 0.4133(6) 0.0816(5) 0.086(2) Uani 1 1 d . . .
H2 H -0.3408 0.4208 0.0931 0.103 Uiso 1 1 calc R . .
C3 C -0.2508(7) 0.3169(5) 0.0149(4) 0.071(2) Uani 1 1 d . . .
H3 H -0.3297 0.2587 -0.0169 0.085 Uiso 1 1 calc R . .
C4 C -0.1467(8) 0.3066(7) -0.0025(6) 0.098(3) Uiso 1 1 d . . .
H4 H -0.1486 0.2421 -0.0487 0.117 Uiso 1 1 calc R . .
C5 C -0.0246(8) 0.3863(5) 0.0433(4) 0.078(2) Uani 1 1 d . . .
C6 C 0.1079(8) 0.3866(5) 0.0328(4) 0.078(2) Uani 1 1 d . . .
C7 C 0.2120(8) 0.4766(5) 0.0874(4) 0.076(2) Uani 1 1 d . . .
C8 C 0.3358(9) 0.4642(6) 0.0689(5) 0.098(3) Uani 1 1 d . . .
H8 H 0.4185 0.5177 0.0995 0.118 Uiso 1 1 calc R . .
C9 C 0.3212(9) 0.3706(7) 0.0052(6) 0.107(3) Uani 1 1 d . . .
H9 H 0.3935 0.3505 -0.0132 0.128 Uiso 1 1 calc R . .
C10 C 0.0761(15) 0.8627(12) 0.4421(10) 0.213(7) Uiso 1 1 d . . .
H10A H -0.0144 0.8179 0.4400 0.319 Uiso 1 1 calc R . .
H10B H 0.0991 0.9336 0.4907 0.319 Uiso 1 1 calc R . .
H10C H 0.1349 0.8266 0.4517 0.319 Uiso 1 1 calc R . .
C11 C 0.1603(15) 0.9993(12) 0.3821(10) 0.208(7) Uiso 1 1 d . . .
H11A H 0.2289 1.0123 0.3461 0.312 Uiso 1 1 calc R . .
H11B H 0.1997 1.0314 0.4449 0.312 Uiso 1 1 calc R . .
H11C H 0.0979 1.0327 0.3730 0.312 Uiso 1 1 calc R . .
C12 C -0.0468(17) 0.8442(14) 0.3120(12) 0.254(9) Uiso 1 1 d . . .
H12A H -0.0830 0.7650 0.2814 0.381 Uiso 1 1 calc R . .
H12B H -0.0487 0.8780 0.2690 0.381 Uiso 1 1 calc R . .
H12C H -0.0992 0.8669 0.3572 0.381 Uiso 1 1 calc R . .
C13 C 0.0895(7) 0.8782(6) 0.3547(5) 0.080(2) Uani 1 1 d . . .
C14 C 0.1606(6) 0.8061(5) 0.3004(4) 0.0637(19) Uani 1 1 d . . .
C15 C 0.2991(7) 0.8486(5) 0.3117(5) 0.075(2) Uani 1 1 d . . .
H15 H 0.3393 0.9225 0.3506 0.089 Uiso 1 1 calc R . .
C16 C 0.3852(6) 0.7974(5) 0.2737(4) 0.066(2) Uani 1 1 d . . .
C17 C 0.5389(7) 0.8560(6) 0.2952(5) 0.086(2) Uani 1 1 d . . .
C18 C 0.5892(9) 0.8494(8) 0.2093(6) 0.115(3) Uiso 1 1 d . . .
H18A H 0.6838 0.8893 0.2218 0.173 Uiso 1 1 calc R . .
H18B H 0.5457 0.8814 0.1787 0.173 Uiso 1 1 calc R . .
H18C H 0.5707 0.7732 0.1716 0.173 Uiso 1 1 calc R . .
C19 C 0.5909(11) 0.8054(9) 0.3502(8) 0.144(4) Uiso 1 1 d . . .
H19A H 0.5916 0.7346 0.3112 0.216 Uiso 1 1 calc R . .
H19B H 0.5346 0.7959 0.3942 0.216 Uiso 1 1 calc R . .
H19C H 0.6801 0.8531 0.3805 0.216 Uiso 1 1 calc R . .
C20 C 0.5803(10) 0.9841(7) 0.3552(7) 0.119(3) Uiso 1 1 d . . .
H20A H 0.5518 0.9930 0.4128 0.179 Uiso 1 1 calc R . .
H20B H 0.5387 1.0175 0.3249 0.179 Uiso 1 1 calc R . .
H20C H 0.6756 1.0193 0.3642 0.179 Uiso 1 1 calc R . .
C21 C 0.3766(7) 0.6901(6) 0.5430(5) 0.079(2) Uani 1 1 d . . .
H21 H 0.3867 0.7332 0.6041 0.095 Uiso 1 1 calc R . .
C22 C 0.2596(9) 0.6616(7) 0.4846(6) 0.101(3) Uani 1 1 d . . .
H22 H 0.1942 0.6894 0.5070 0.121 Uiso 1 1 calc R . .
C23 C 0.2393(9) 0.5971(7) 0.3992(5) 0.096(3) Uani 1 1 d . . .
H23 H 0.1593 0.5778 0.3622 0.115 Uiso 1 1 calc R . .
C24 C 0.3350(9) 0.5583(6) 0.3647(5) 0.100(3) Uani 1 1 d . . .
H24 H 0.3211 0.5124 0.3040 0.120 Uiso 1 1 calc R . .
C25 C 0.4580(8) 0.5884(5) 0.4223(4) 0.082(3) Uani 1 1 d . . .
C26 C 0.5770(8) 0.5639(5) 0.4019(4) 0.078(2) Uani 1 1 d . . .
C27 C 0.6800(7) 0.6048(5) 0.4679(4) 0.071(2) Uani 1 1 d . . .
C28 C 0.7902(9) 0.5728(6) 0.4394(5) 0.098(3) Uani 1 1 d . . .
H28 H 0.8707 0.5928 0.4761 0.118 Uiso 1 1 calc R . .
C29 C 0.7572(10) 0.5075(7) 0.3487(6) 0.118(3) Uani 1 1 d . . .
H29 H 0.8161 0.4786 0.3165 0.141 Uiso 1 1 calc R . .
C30 C 0.6221(9) 0.8467(7) 0.9381(6) 0.112(3) Uiso 1 1 d . . .
H30A H 0.5844 0.7673 0.9154 0.168 Uiso 1 1 calc R . .
H30B H 0.5753 0.8771 0.9844 0.168 Uiso 1 1 calc R . .
H30C H 0.7147 0.8712 0.9631 0.168 Uiso 1 1 calc R . .
C31 C 0.6783(9) 1.0080(7) 0.8923(6) 0.109(3) Uiso 1 1 d . . .
H31A H 0.7682 1.0276 0.9203 0.164 Uiso 1 1 calc R . .
H31B H 0.6318 1.0441 0.9357 0.164 Uiso 1 1 calc R . .
H31C H 0.6797 1.0313 0.8422 0.164 Uiso 1 1 calc R . .
C32 C 0.4567(8) 0.8549(7) 0.8334(6) 0.097(3) Uiso 1 1 d . . .
H32A H 0.4371 0.8501 0.7728 0.145 Uiso 1 1 calc R . .
H32B H 0.4286 0.9105 0.8744 0.145 Uiso 1 1 calc R . .
H32C H 0.4101 0.7846 0.8370 0.145 Uiso 1 1 calc R . .
C33 C 0.6092(7) 0.8866(5) 0.8594(4) 0.0656(19) Uani 1 1 d . . .
C34 C 0.6700(6) 0.8284(4) 0.7807(4) 0.0520(16) Uani 1 1 d . . .
C35 C 0.7987(6) 0.8296(5) 0.7962(4) 0.065(2) Uani 1 1 d . . .
H35 H 0.8409 0.8640 0.8562 0.078 Uiso 1 1 calc R . .
C36 C 0.8708(6) 0.7870(5) 0.7350(4) 0.0629(18) Uani 1 1 d . . .
C37 C 1.0136(7) 0.7991(6) 0.7632(5) 0.078(2) Uani 1 1 d . . .
C38 C 1.0178(11) 0.6883(8) 0.7548(8) 0.141(4) Uiso 1 1 d . . .
H38A H 0.9793 0.6354 0.6943 0.211 Uiso 1 1 calc R . .
H38B H 0.9679 0.6639 0.7970 0.211 Uiso 1 1 calc R . .
H38C H 1.1087 0.6948 0.7677 0.211 Uiso 1 1 calc R . .
C39 C 1.1011(12) 0.8422(10) 0.7104(8) 0.167(5) Uiso 1 1 d . . .
H39A H 1.1914 0.8578 0.7351 0.251 Uiso 1 1 calc R . .
H39B H 1.0915 0.9091 0.7110 0.251 Uiso 1 1 calc R . .
H39C H 1.0798 0.7888 0.6493 0.251 Uiso 1 1 calc R . .
C40 C 1.0698(12) 0.8741(10) 0.8653(8) 0.158(5) Uiso 1 1 d . . .
H40A H 1.1515 0.8664 0.8824 0.237 Uiso 1 1 calc R . .
H40B H 1.0058 0.8519 0.9017 0.237 Uiso 1 1 calc R . .
H40C H 1.0866 0.9501 0.8743 0.237 Uiso 1 1 calc R . .

loop_
_atom_site_aniso_label
_atom_site_aniso_U_11
_atom_site_aniso_U_22
_atom_site_aniso_U_33
_atom_site_aniso_U_23
_atom_site_aniso_U_13
_atom_site_aniso_U_12
Pt1 0.06175(14) 0.05751(12) 0.05410(13) 0.02080(10) 0.01264(11) 0.01996(10)
Pt2 0.06837(15) 0.05655(13) 0.05063(13) 0.01847(10) 0.00866(11) 0.01531(11)
S1 0.197(2) 0.0900(12) 0.0920(15) 0.0227(11) 0.0374(15) 0.0763(13)
S2 0.207(3) 0.0866(12) 0.0618(12) 0.0164(10) 0.0299(14) 0.0567(14)
O1 0.051(2) 0.057(2) 0.059(2) 0.0034(19) 0.0040(19) 0.0147(18)
O2 0.046(2) 0.083(2) 0.076(3) 0.029(2) 0.0137(19) 0.0204(19)
O3 0.059(2) 0.067(2) 0.057(2) 0.0176(18) 0.0111(19) 0.0254(18)
O4 0.063(2) 0.081(2) 0.066(3) 0.028(2) 0.011(2) 0.027(2)
N1 0.076(3) 0.061(3) 0.053(3) 0.023(2) 0.003(3) 0.008(3)
N2 0.085(4) 0.062(3) 0.059(3) 0.030(2) 0.001(3) 0.014(3)
C1 0.079(4) 0.065(4) 0.068(4) 0.027(3) 0.009(3) 0.011(3)
C2 0.064(4) 0.095(4) 0.090(4) 0.051(4) -0.005(4) 0.002(4)
C3 0.077(4) 0.042(3) 0.057(4) 0.015(3) -0.008(3) -0.018(3)
C5 0.107(5) 0.054(3) 0.049(3) 0.023(3) -0.013(3) -0.001(4)
C6 0.120(5) 0.068(3) 0.063(4) 0.033(3) 0.029(4) 0.045(3)
C7 0.112(5) 0.064(3) 0.058(4) 0.022(3) 0.022(4) 0.038(3)
C8 0.130(6) 0.086(4) 0.087(5) 0.026(4) 0.027(5) 0.059(4)
C9 0.107(5) 0.115(5) 0.112(6) 0.042(5) 0.027(5) 0.056(4)
C13 0.067(4) 0.077(4) 0.074(5) 0.003(3) 0.011(4) 0.028(3)
C14 0.063(4) 0.066(3) 0.061(4) 0.023(3) 0.005(3) 0.023(3)
C15 0.069(4) 0.058(4) 0.075(4) 0.016(3) 0.002(3) 0.006(3)
C16 0.052(3) 0.070(3) 0.073(4) 0.032(3) 0.008(3) 0.012(3)
C17 0.064(4) 0.097(4) 0.093(5) 0.050(4) 0.002(4) 0.012(4)
C21 0.071(4) 0.089(4) 0.072(4) 0.029(3) 0.008(4) 0.024(4)
C22 0.092(5) 0.116(5) 0.095(5) 0.054(4) 0.002(4) 0.022(5)
C23 0.101(6) 0.110(5) 0.066(4) 0.042(4) -0.017(4) 0.017(5)
C24 0.133(7) 0.076(5) 0.050(4) 0.018(3) -0.022(4) -0.005(5)
C25 0.111(6) 0.051(3) 0.052(3) 0.020(3) -0.007(4) -0.008(4)
C26 0.119(5) 0.064(3) 0.049(3) 0.022(3) 0.019(4) 0.029(4)
C27 0.097(5) 0.062(3) 0.057(3) 0.029(3) 0.017(3) 0.027(3)
C28 0.147(7) 0.083(4) 0.082(5) 0.039(4) 0.045(5) 0.053(4)
C29 0.184(7) 0.115(5) 0.095(5) 0.049(4) 0.057(5) 0.091(5)
C33 0.075(4) 0.060(3) 0.057(3) 0.018(3) 0.012(3) 0.023(3)
C34 0.053(3) 0.048(3) 0.048(3) 0.016(2) 0.003(3) 0.012(2)
C35 0.053(3) 0.083(4) 0.046(3) 0.018(3) 0.001(3) 0.017(3)
C36 0.059(3) 0.062(3) 0.069(4) 0.032(3) 0.011(3) 0.015(3)
C37 0.056(3) 0.097(4) 0.094(5) 0.046(4) 0.016(3) 0.031(3)

loop_
_atom_type_symbol
_atom_type_description
_atom_type_scat_dispersion_real
_atom_type_scat_dispersion_imag
_atom_type_scat_source
C C 0.0033 0.0016 'International Tables Vol C Tables 4.2.6.8 and 6.1.1.4'
H H 0.0000 0.0000 'International Tables Vol C Tables 4.2.6.8 and 6.1.1.4'
N N 0.0061 0.0033 'International Tables Vol C Tables 4.2.6.8 and 6.1.1.4'
O O 0.0106 0.0060 'International Tables Vol C Tables 4.2.6.8 and 6.1.1.4'
S S 0.1246 0.1234 'International Tables Vol C Tables 4.2.6.8 and 6.1.1.4'
Pt Pt -1.7033 8.3905 'International Tables Vol C Tables 4.2.6.8 and 6.1.1.4'

loop_
_geom_angle_atom_site_label_1
_geom_angle_atom_site_label_2
_geom_angle_atom_site_label_3
_geom_angle
_geom_angle_site_symmetry_1
_geom_angle_site_symmetry_3
_geom_angle_publ_flag
C7 Pt1 N1 81.7(3) . . ?
C7 Pt1 O2 92.1(2) . . ?
N1 Pt1 O2 173.4(2) . . ?
C7 Pt1 O1 175.6(2) . . ?
N1 Pt1 O1 93.94(19) . . ?
O2 Pt1 O1 92.26(16) . . ?
C27 Pt2 O4 93.4(3) . . ?
C27 Pt2 N2 80.9(3) . . ?
O4 Pt2 N2 174.2(2) . . ?
C27 Pt2 O3 174.2(2) . . ?
O4 Pt2 O3 92.28(17) . . ?
N2 Pt2 O3 93.5(2) . . ?
C9 S1 C6 88.8(4) . . ?
C29 S2 C26 89.1(4) . . ?
C14 O1 Pt1 123.4(4) . . ?
C16 O2 Pt1 124.8(4) . . ?
C34 O3 Pt2 122.9(4) . . ?
C36 O4 Pt2 123.7(4) . . ?
C1 N1 C5 119.8(6) . . ?
C1 N1 Pt1 124.9(4) . . ?
C5 N1 Pt1 115.2(5) . . ?
C21 N2 C25 121.2(6) . . ?
C21 N2 Pt2 123.7(4) . . ?
C25 N2 Pt2 115.1(5) . . ?
N1 C1 C2 120.2(6) . . ?
C3 C2 C1 115.6(7) . . ?
C4 C3 C2 123.3(7) . . ?
C3 C4 C5 122.7(8) . . ?
N1 C5 C4 118.4(8) . . ?
N1 C5 C6 111.6(5) . . ?
C4 C5 C6 130.0(7) . . ?
C7 C6 C5 118.0(6) . . ?
C7 C6 S1 111.6(6) . . ?
C5 C6 S1 130.4(5) . . ?
C6 C7 C8 111.2(6) . . ?
C6 C7 Pt1 113.4(6) . . ?
C8 C7 Pt1 135.3(5) . . ?
C9 C8 C7 112.8(8) . . ?
C8 C9 S1 115.5(8) . . ?
C12 C13 C11 111.2(11) . . ?
C12 C13 C14 112.1(9) . . ?
C11 C13 C14 115.5(8) . . ?
C12 C13 C10 104.0(11) . . ?
C11 C13 C10 104.2(9) . . ?
C14 C13 C10 108.8(9) . . ?
O1 C14 C15 125.7(6) . . ?
O1 C14 C13 115.4(6) . . ?
C15 C14 C13 118.9(5) . . ?
C16 C15 C14 129.4(6) . . ?
O2 C16 C15 124.4(6) . . ?
O2 C16 C17 112.5(6) . . ?
C15 C16 C17 123.1(6) . . ?
C18 C17 C19 117.1(9) . . ?
C18 C17 C16 108.4(6) . . ?
C19 C17 C16 106.7(7) . . ?
C18 C17 C20 106.2(7) . . ?
C19 C17 C20 107.3(7) . . ?
C16 C17 C20 111.2(7) . . ?
N2 C21 C22 119.6(7) . . ?
C23 C22 C21 121.9(9) . . ?
C22 C23 C24 119.8(8) . . ?
C23 C24 C25 119.7(7) . . ?
N2 C25 C24 117.6(8) . . ?
N2 C25 C26 111.6(6) . . ?
C24 C25 C26 130.7(7) . . ?
C27 C26 C25 118.8(6) . . ?
C27 C26 S2 113.7(7) . . ?
C25 C26 S2 127.5(5) . . ?
C26 C27 C28 113.3(7) . . ?
C26 C27 Pt2 113.6(6) . . ?
C28 C27 Pt2 133.1(5) . . ?
C29 C28 C27 108.4(8) . . ?
C28 C29 S2 115.5(8) . . ?
C31 C33 C34 110.1(6) . . ?
C31 C33 C32 110.5(7) . . ?
C34 C33 C32 112.2(5) . . ?
C31 C33 C30 109.6(6) . . ?
C34 C33 C30 109.9(6) . . ?
C32 C33 C30 104.3(6) . . ?
O3 C34 C35 125.6(6) . . ?
O3 C34 C33 114.3(5) . . ?
C35 C34 C33 120.0(5) . . ?
C36 C35 C34 128.5(6) . . ?
O4 C36 C35 126.7(6) . . ?
O4 C36 C37 111.5(6) . . ?
C35 C36 C37 121.8(6) . . ?
C39 C37 C38 109.7(9) . . ?
C39 C37 C36 111.8(8) . . ?
C38 C37 C36 109.5(6) . . ?
C39 C37 C40 108.4(8) . . ?
C38 C37 C40 104.0(8) . . ?
C36 C37 C40 113.1(7) . . ?

loop_
_geom_bond_atom_site_label_1
_geom_bond_atom_site_label_2
_geom_bond_distance
_geom_bond_site_symmetry_2
_geom_bond_publ_flag
Pt1 C7 1.953(7) . ?
Pt1 N1 1.984(5) . ?
Pt1 O2 1.998(4) . ?
Pt1 O1 2.064(4) . ?
Pt2 C27 1.983(7) . ?
Pt2 O4 1.990(4) . ?
Pt2 N2 2.006(6) . ?
Pt2 O3 2.083(4) . ?
S1 C9 1.691(9) . ?
S1 C6 1.755(8) . ?
S2 C29 1.686(11) . ?
S2 C26 1.718(7) . ?
O1 C14 1.252(6) . ?
O2 C16 1.298(7) . ?
O3 C34 1.258(6) . ?
O4 C36 1.294(7) . ?
N1 C1 1.341(9) . ?
N1 C5 1.369(8) . ?
N2 C21 1.319(9) . ?
N2 C25 1.368(8) . ?
C1 C2 1.399(9) . ?
C2 C3 1.418(10) . ?
C3 C4 1.201(11) . ?
C4 C5 1.379(10) . ?
C5 C6 1.436(11) . ?
C6 C7 1.352(9) . ?
C7 C8 1.422(12) . ?
C8 C9 1.291(11) . ?
C10 C13 1.492(18) . ?
C11 C13 1.485(16) . ?
C12 C13 1.446(18) . ?
C13 C14 1.503(10) . ?
C14 C15 1.390(9) . ?
C15 C16 1.373(10) . ?
C16 C17 1.548(9) . ?
C17 C18 1.477(12) . ?
C17 C19 1.491(14) . ?
C17 C20 1.587(11) . ?
C21 C22 1.396(11) . ?
C22 C23 1.307(10) . ?
C23 C24 1.355(13) . ?
C24 C25 1.434(11) . ?
C25 C26 1.443(12) . ?
C26 C27 1.324(10) . ?
C27 C28 1.428(12) . ?
C28 C29 1.373(11) . ?
C30 C33 1.559(12) . ?
C31 C33 1.479(10) . ?
C32 C33 1.552(10) . ?
C33 C34 1.531(9) . ?
C34 C35 1.389(9) . ?
C35 C36 1.359(9) . ?
C36 C37 1.521(9) . ?
C37 C39 1.411(15) . ?
C37 C38 1.504(13) . ?
C37 C40 1.564(13) . ?
